data_7132684
loop_
_publ_author_name
'Gleim, Florian'
'Schnakenburg, Gregor'
'Ferao, Arturo Espinosa'
'Streubel, Rainer'

_publ_section_title
;
 Arbuzov meets 1,2-oxaphosphetanes: transient 1,2-oxaphosphetan-2-iums as
 an entry point to beta-halo phosphane oxides and P-containing oligomers.
;
_journal_issue 19
_journal_name_full 'Chemical communications (Cambridge, England)'
_journal_page_first 2625
_journal_page_last 2628
_journal_paper_doi 10.1039/d4cc00254g
_journal_volume 60
_journal_year 2024
_chemical_formula_moiety 'C24 H24 Br O2 P'
_chemical_formula_sum 'C24 H24 Br O2 P'
_chemical_formula_weight 455.31
_chemical_name_systematic FLG-457
_space_group_crystal_system triclinic
_space_group_IT_number 2
_space_group_name_Hall '-P 1'
_space_group_name_H-M_alt 'P -1'
_atom_sites_solution_hydrogens geom
_audit_creation_date 2023-05-11
_audit_creation_method
;
Olex2 1.2
(compiled 2018.05.29 svn.r3508 for OlexSys, GUI svn.r5506)
;
_audit_update_record
;
2023-08-22 deposited with the CCDC.	2024-02-01 downloaded from the CCDC.
;
_cell_angle_alpha 84.831(3)
_cell_angle_beta 87.383(3)
_cell_angle_gamma 65.062(3)
_cell_formula_units_Z 2
_cell_length_a 8.8789(4)
_cell_length_b 9.5863(4)
_cell_length_c 13.4826(5)
_cell_measurement_reflns_used 14415
_cell_measurement_temperature 100
_cell_measurement_theta_max 70.38
_cell_measurement_theta_min 5.09
_cell_volume 1036.32(8)
_computing_cell_refinement 'X-Area Recipe 1.37.0.0 (STOE, 2021)'
_computing_data_collection 'X-Area Pilatus3_SV 1.31.189.0 (STOE, 2022)'
_computing_data_reduction
;
X-Area Integrate 2.5.11.0 (STOE, 2022)
X-Area LANA 2.7.9.0 (STOE, 2022)
;
_computing_molecular_graphics 'Olex2 (Dolomanov et al., 2009)'
_computing_publication_material 'Olex2 (Dolomanov et al., 2009)'
_computing_structure_refinement 'XL (Sheldrick, 2008)'
_computing_structure_solution 'SHELXT 2014/5 (Sheldrick, 2014)'
_diffrn_ambient_temperature 100
_diffrn_detector_area_resol_mean 5.81
_diffrn_measured_fraction_theta_full 0.987
_diffrn_measured_fraction_theta_max 0.976
_diffrn_measurement_device_type 'STOE STADIVARI'
_diffrn_measurement_method 'rotation method, \w scans'
_diffrn_radiation_type CuK\a
_diffrn_radiation_wavelength 1.54186
_diffrn_reflns_av_R_equivalents 0.0486
_diffrn_reflns_av_unetI/netI 0.0410
_diffrn_reflns_Laue_measured_fraction_full 0.987
_diffrn_reflns_Laue_measured_fraction_max 0.976
_diffrn_reflns_limit_h_max 4
_diffrn_reflns_limit_h_min -10
_diffrn_reflns_limit_k_max 11
_diffrn_reflns_limit_k_min -11
_diffrn_reflns_limit_l_max 16
_diffrn_reflns_limit_l_min -15
_diffrn_reflns_number 15691
_diffrn_reflns_point_group_measured_fraction_full 0.987
_diffrn_reflns_point_group_measured_fraction_max 0.976
_diffrn_reflns_theta_full 67.686
_diffrn_reflns_theta_max 70.488
_diffrn_reflns_theta_min 5.104
_diffrn_source 'Axo Cu'
_exptl_absorpt_coefficient_mu 3.563
_exptl_absorpt_correction_T_max 0.2978
_exptl_absorpt_correction_T_min 0.2209
_exptl_absorpt_correction_type multi-scan
_exptl_absorpt_process_details
;
STOE LANA, absorption correction by scaling of reflection intensities.
J. Koziskova, F. Hahn, J. Richter, J. Kozisek, "Comparison of different
absorption corrections on the model structure of tetrakis(\m~2~-acetato)-
diaqua-di-copper(II)", Acta Chimica Slovaca, vol. 9, no. 2, 2016, pp. 136 - 140.
Afterwards a spherical absorption correction was performed within STOE LANA.
;
_exptl_crystal_colour 'clear colourless'
_exptl_crystal_colour_lustre clear
_exptl_crystal_colour_primary colourless
_exptl_crystal_density_diffrn 1.459
_exptl_crystal_density_method 'not measured'
_exptl_crystal_description block
_exptl_crystal_F_000 468
_exptl_crystal_size_max 0.21
_exptl_crystal_size_mid 0.2
_exptl_crystal_size_min 0.12
_refine_diff_density_max 1.702
_refine_diff_density_min -0.711
_refine_diff_density_rms 0.148
_refine_ls_extinction_method none
_refine_ls_goodness_of_fit_ref 1.047
_refine_ls_hydrogen_treatment constr
_refine_ls_matrix_type full
_refine_ls_number_parameters 254
_refine_ls_number_reflns 3862
_refine_ls_number_restraints 0
_refine_ls_restrained_S_all 1.047
_refine_ls_R_factor_all 0.0664
_refine_ls_R_factor_gt 0.0541
_refine_ls_shift/su_max 0.000
_refine_ls_shift/su_mean 0.000
_refine_ls_structure_factor_coef Fsqd
_refine_ls_weighting_details 'w=1/[\s^2^(Fo^2^)+(0.1117P)^2^+0.1001P] where P=(Fo^2^+2Fc^2^)/3'
_refine_ls_weighting_scheme calc
_refine_ls_wR_factor_gt 0.1413
_refine_ls_wR_factor_ref 0.1529
_reflns_Friedel_coverage 0.000
_reflns_number_gt 3196
_reflns_number_total 3862
_reflns_threshold_expression 'I > 2\s(I)'
_cod_data_source_file d4cc00254g2.cif
_cod_data_source_block 10c
_cod_depositor_comments 'Adding full bibliography for 7132681--7132686.cif.'
_cod_database_code 7132684
_shelx_shelxl_version_number 2017/1
_shelx_space_group_comment
;
The symmetry employed for this shelxl refinement is uniquely defined
by the following loop, which should always be used as a source of
symmetry information in preference to the above space-group names.
They are only intended as comments.
;
_shelx_estimated_absorpt_t_max 0.674
_shelx_estimated_absorpt_t_min 0.522
_olex2_refinement_description
;
1. Fixed Uiso
 At 1.2 times of:
  All C(H) groups, All C(H,H) groups
 At 1.5 times of:
  All C(H,H,H) groups
2.a Secondary CH2 refined with riding coordinates:
 C1(H1A,H1B), C4(H4A,H4B), C5(H5A,H5B)
2.b Aromatic/amide H refined with riding coordinates:
 C8(H8), C9(H9), C10(H10), C11(H11), C12(H12), C14(H14), C15(H15), C16(H16),
 C17(H17), C18(H18), C20(H20), C21(H21), C22(H22), C23(H23), C24(H24)
2.c Idealised Me refined as rotating group:
 C3(H3A,H3B,H3C)
;
_olex2_submission_special_instructions 'No special instructions were received'

loop_
_space_group_symop_operation_xyz
'x, y, z'
'-x, -y, -z'

loop_
_atom_site_label
_atom_site_type_symbol
_atom_site_fract_x
_atom_site_fract_y
_atom_site_fract_z
_atom_site_U_iso_or_equiv
_atom_site_adp_type
_atom_site_occupancy
_atom_site_site_symmetry_order
_atom_site_calc_flag
_atom_site_refinement_flags_posn
_atom_site_refinement_flags_adp
_atom_site_refinement_flags_occupancy
_atom_site_disorder_assembly
_atom_site_disorder_group
Br Br 1.12193(5) 0.21942(5) 0.04006(3) 0.03509(19) Uani 1 1 d . . . . .
P P 0.84147(11) 0.49521(9) 0.29687(6) 0.0205(2) Uani 1 1 d . . . . .
O1 O 0.9894(3) 0.4912(3) 0.34692(18) 0.0233(5) Uani 1 1 d . . . . .
O2 O 1.0075(3) 0.1155(3) 0.37637(19) 0.0301(6) Uani 1 1 d . . . . .
C1 C 0.7713(4) 0.3559(4) 0.3617(3) 0.0238(7) Uani 1 1 d . . . . .
H1A H 0.680229 0.409064 0.408760 0.029 Uiso 1 1 calc R . . . .
H1B H 0.728073 0.311165 0.312692 0.029 Uiso 1 1 calc R . . . .
C2 C 0.9144(5) 0.2283(4) 0.4180(3) 0.0248(7) Uani 1 1 d . . . . .
C3 C 0.9322(5) 0.2483(4) 0.5255(3) 0.0238(7) Uani 1 1 d . . . . .
H3A H 0.838193 0.243084 0.563971 0.036 Uiso 1 1 calc GR . . . .
H3B H 0.934098 0.348796 0.531065 0.036 Uiso 1 1 calc GR . . . .
H3C H 1.036034 0.166107 0.551437 0.036 Uiso 1 1 calc GR . . . .
C4 C 0.8959(5) 0.4364(4) 0.1705(3) 0.0266(8) Uani 1 1 d . . . . .
H4A H 0.809892 0.409653 0.144252 0.032 Uiso 1 1 calc R . . . .
H4B H 0.902437 0.522094 0.126451 0.032 Uiso 1 1 calc R . . . .
C5 C 1.0628(5) 0.2972(4) 0.1725(3) 0.0295(8) Uani 1 1 d . . . . .
H5A H 1.057754 0.214759 0.220462 0.035 Uiso 1 1 calc R . . . .
H5B H 1.149346 0.326442 0.194987 0.035 Uiso 1 1 calc R . . . .
C6 C 0.6522(4) 0.6854(4) 0.2878(2) 0.0213(7) Uani 1 1 d . . . . .
C7 C 0.5255(4) 0.6525(4) 0.2310(3) 0.0233(7) Uani 1 1 d . . . . .
C8 C 0.5178(5) 0.6717(4) 0.1266(3) 0.0272(8) Uani 1 1 d . . . . .
H8 H 0.591413 0.706280 0.090098 0.033 Uiso 1 1 calc R . . . .
C9 C 0.4037(5) 0.6407(5) 0.0758(3) 0.0329(9) Uani 1 1 d . . . . .
H9 H 0.399509 0.655021 0.005165 0.040 Uiso 1 1 calc R . . . .
C10 C 0.2964(5) 0.5893(5) 0.1274(3) 0.0336(9) Uani 1 1 d . . . . .
H10 H 0.218012 0.569310 0.092397 0.040 Uiso 1 1 calc R . . . .
C11 C 0.3032(5) 0.5670(4) 0.2303(3) 0.0283(8) Uani 1 1 d . . . . .
H11 H 0.230418 0.530630 0.266086 0.034 Uiso 1 1 calc R . . . .
C12 C 0.4177(4) 0.5982(4) 0.2811(3) 0.0246(7) Uani 1 1 d . . . . .
H12 H 0.422316 0.582010 0.351662 0.030 Uiso 1 1 calc R . . . .
C13 C 0.6925(5) 0.8155(4) 0.2343(2) 0.0234(7) Uani 1 1 d . . . . .
C14 C 0.5664(5) 0.9442(4) 0.1856(3) 0.0274(8) Uani 1 1 d . . . . .
H14 H 0.458283 0.947650 0.182048 0.033 Uiso 1 1 calc R . . . .
C15 C 0.5976(5) 1.0670(4) 0.1425(3) 0.0312(8) Uani 1 1 d . . . . .
H15 H 0.511116 1.153087 0.109196 0.037 Uiso 1 1 calc R . . . .
C16 C 0.7544(5) 1.0642(4) 0.1479(3) 0.0313(8) Uani 1 1 d . . . . .
H16 H 0.775775 1.147949 0.118521 0.038 Uiso 1 1 calc R . . . .
C17 C 0.8783(5) 0.9393(4) 0.1961(3) 0.0302(8) Uani 1 1 d . . . . .
H17 H 0.985993 0.936910 0.199853 0.036 Uiso 1 1 calc R . . . .
C18 C 0.8484(5) 0.8161(4) 0.2396(3) 0.0255(8) Uani 1 1 d . . . . .
H18 H 0.935534 0.731242 0.273428 0.031 Uiso 1 1 calc R . . . .
C19 C 0.5885(5) 0.7372(4) 0.3933(3) 0.0221(7) Uani 1 1 d . . . . .
C20 C 0.4249(5) 0.8463(4) 0.4039(3) 0.0248(7) Uani 1 1 d . . . . .
H20 H 0.354572 0.883491 0.347527 0.030 Uiso 1 1 calc R . . . .
C21 C 0.3642(5) 0.9010(4) 0.4958(3) 0.0266(8) Uani 1 1 d . . . . .
H21 H 0.251996 0.973703 0.501980 0.032 Uiso 1 1 calc R . . . .
C22 C 0.4662(5) 0.8502(4) 0.5797(3) 0.0283(8) Uani 1 1 d . . . . .
H22 H 0.424300 0.888559 0.642457 0.034 Uiso 1 1 calc R . . . .
C23 C 0.6268(5) 0.7446(4) 0.5699(3) 0.0270(8) Uani 1 1 d . . . . .
H23 H 0.696913 0.709237 0.626425 0.032 Uiso 1 1 calc R . . . .
C24 C 0.6898(5) 0.6877(4) 0.4770(3) 0.0244(7) Uani 1 1 d . . . . .
H24 H 0.802090 0.615028 0.471231 0.029 Uiso 1 1 calc R . . . .

loop_
_atom_site_aniso_label
_atom_site_aniso_U_11
_atom_site_aniso_U_22
_atom_site_aniso_U_33
_atom_site_aniso_U_23
_atom_site_aniso_U_13
_atom_site_aniso_U_12
Br 0.0414(3) 0.0386(3) 0.0218(2) -0.00852(16) 0.00503(16) -0.0127(2)
P 0.0245(5) 0.0198(4) 0.0178(4) -0.0004(3) 0.0000(3) -0.0100(3)
O1 0.0250(13) 0.0237(12) 0.0225(12) -0.0012(9) -0.0011(9) -0.0116(10)
O2 0.0377(15) 0.0237(13) 0.0244(13) -0.0012(10) 0.0028(11) -0.0092(11)
C1 0.0253(19) 0.0233(17) 0.0245(17) 0.0013(13) -0.0005(14) -0.0124(14)
C2 0.0279(19) 0.0209(17) 0.0274(18) -0.0003(14) 0.0011(14) -0.0126(15)
C3 0.0269(19) 0.0209(16) 0.0212(16) 0.0000(13) 0.0003(13) -0.0081(14)
C4 0.032(2) 0.0289(19) 0.0188(17) -0.0018(14) -0.0003(14) -0.0133(16)
C5 0.036(2) 0.033(2) 0.0156(16) -0.0040(14) 0.0006(14) -0.0111(17)
C6 0.0229(18) 0.0191(16) 0.0191(16) 0.0004(12) -0.0004(13) -0.0062(13)
C7 0.0249(18) 0.0212(16) 0.0215(17) -0.0008(13) -0.0027(13) -0.0073(14)
C8 0.032(2) 0.0280(18) 0.0221(17) 0.0006(14) 0.0000(14) -0.0138(15)
C9 0.044(2) 0.036(2) 0.0222(18) 0.0044(15) -0.0104(16) -0.0207(18)
C10 0.035(2) 0.034(2) 0.034(2) 0.0001(16) -0.0100(17) -0.0166(17)
C11 0.028(2) 0.0283(18) 0.0295(19) 0.0003(14) -0.0010(15) -0.0136(15)
C12 0.0259(19) 0.0215(17) 0.0250(17) -0.0001(13) -0.0011(14) -0.0088(14)
C13 0.032(2) 0.0224(17) 0.0171(16) -0.0024(13) 0.0027(13) -0.0127(15)
C14 0.031(2) 0.0286(19) 0.0237(17) 0.0012(14) -0.0002(14) -0.0144(16)
C15 0.034(2) 0.0263(19) 0.0306(19) 0.0068(15) -0.0038(16) -0.0119(16)
C16 0.044(2) 0.0295(19) 0.0255(18) 0.0045(15) 0.0005(16) -0.0211(17)
C17 0.037(2) 0.033(2) 0.0274(18) 0.0015(15) -0.0008(15) -0.0213(17)
C18 0.030(2) 0.0242(17) 0.0223(17) 0.0018(13) -0.0027(14) -0.0115(15)
C19 0.0282(19) 0.0194(16) 0.0207(16) -0.0002(12) 0.0012(13) -0.0123(14)
C20 0.0261(19) 0.0239(17) 0.0252(17) 0.0000(13) 0.0005(14) -0.0116(14)
C21 0.0269(19) 0.0238(17) 0.0307(19) -0.0034(14) 0.0055(15) -0.0125(14)
C22 0.039(2) 0.0280(18) 0.0226(17) -0.0057(14) 0.0071(15) -0.0184(16)
C23 0.035(2) 0.0270(18) 0.0214(17) -0.0021(14) 0.0019(14) -0.0154(16)
C24 0.030(2) 0.0222(17) 0.0214(17) -0.0005(13) 0.0011(14) -0.0115(14)

loop_
_atom_type_symbol
_atom_type_description
_atom_type_scat_dispersion_real
_atom_type_scat_dispersion_imag
_atom_type_scat_source
C C 0.0181 0.0091 'International Tables Vol C Tables 4.2.6.8 and 6.1.1.4'
H H 0.0000 0.0000 'International Tables Vol C Tables 4.2.6.8 and 6.1.1.4'
Br Br -0.6763 1.2805 'International Tables Vol C Tables 4.2.6.8 and 6.1.1.4'
O O 0.0492 0.0322 'International Tables Vol C Tables 4.2.6.8 and 6.1.1.4'
P P 0.2955 0.4335 'International Tables Vol C Tables 4.2.6.8 and 6.1.1.4'

loop_
_geom_angle_atom_site_label_1
_geom_angle_atom_site_label_2
_geom_angle_atom_site_label_3
_geom_angle
_geom_angle_site_symmetry_1
_geom_angle_site_symmetry_3
_geom_angle_publ_flag
O1 P C1 110.50(15) . . ?
O1 P C4 110.02(16) . . ?
O1 P C6 116.91(15) . . ?
C1 P C6 105.62(16) . . ?
C4 P C1 106.16(17) . . ?
C4 P C6 107.02(16) . . ?
P C1 H1A 109.7 . . ?
P C1 H1B 109.7 . . ?
H1A C1 H1B 108.2 . . ?
C2 C1 P 110.0(2) . . ?
C2 C1 H1A 109.7 . . ?
C2 C1 H1B 109.7 . . ?
O2 C2 C1 120.1(3) . . ?
O2 C2 C3 123.0(3) . . ?
C3 C2 C1 116.9(3) . . ?
C2 C3 H3A 109.5 . . ?
C2 C3 H3B 109.5 . . ?
C2 C3 H3C 109.5 . . ?
H3A C3 H3B 109.5 . . ?
H3A C3 H3C 109.5 . . ?
H3B C3 H3C 109.5 . . ?
P C4 H4A 109.9 . . ?
P C4 H4B 109.9 . . ?
H4A C4 H4B 108.3 . . ?
C5 C4 P 108.7(2) . . ?
C5 C4 H4A 109.9 . . ?
C5 C4 H4B 109.9 . . ?
Br C5 H5A 109.5 . . ?
Br C5 H5B 109.5 . . ?
C4 C5 Br 110.8(2) . . ?
C4 C5 H5A 109.5 . . ?
C4 C5 H5B 109.5 . . ?
H5A C5 H5B 108.1 . . ?
C7 C6 P 104.2(2) . . ?
C7 C6 C13 112.8(3) . . ?
C7 C6 C19 112.1(3) . . ?
C13 C6 P 111.6(2) . . ?
C13 C6 C19 106.0(3) . . ?
C19 C6 P 110.3(2) . . ?
C8 C7 C6 121.2(3) . . ?
C12 C7 C6 121.2(3) . . ?
C12 C7 C8 117.5(3) . . ?
C7 C8 H8 119.6 . . ?
C9 C8 C7 120.8(4) . . ?
C9 C8 H8 119.6 . . ?
C8 C9 H9 119.8 . . ?
C10 C9 C8 120.5(4) . . ?
C10 C9 H9 119.8 . . ?
C9 C10 H10 120.0 . . ?
C9 C10 C11 119.9(4) . . ?
C11 C10 H10 120.0 . . ?
C10 C11 H11 120.2 . . ?
C10 C11 C12 119.6(4) . . ?
C12 C11 H11 120.2 . . ?
C7 C12 C11 121.7(3) . . ?
C7 C12 H12 119.2 . . ?
C11 C12 H12 119.2 . . ?
C14 C13 C6 119.9(3) . . ?
C18 C13 C6 122.0(3) . . ?
C18 C13 C14 117.8(3) . . ?
C13 C14 H14 119.6 . . ?
C15 C14 C13 120.8(4) . . ?
C15 C14 H14 119.6 . . ?
C14 C15 H15 119.9 . . ?
C16 C15 C14 120.2(4) . . ?
C16 C15 H15 119.9 . . ?
C15 C16 H16 120.3 . . ?
C17 C16 C15 119.4(3) . . ?
C17 C16 H16 120.3 . . ?
C16 C17 H17 119.6 . . ?
C16 C17 C18 120.8(4) . . ?
C18 C17 H17 119.6 . . ?
C13 C18 H18 119.6 . . ?
C17 C18 C13 120.9(3) . . ?
C17 C18 H18 119.6 . . ?
C20 C19 C6 118.5(3) . . ?
C24 C19 C6 123.1(3) . . ?
C24 C19 C20 118.3(3) . . ?
C19 C20 H20 119.6 . . ?
C21 C20 C19 120.7(3) . . ?
C21 C20 H20 119.6 . . ?
C20 C21 H21 119.6 . . ?
C20 C21 C22 120.7(4) . . ?
C22 C21 H21 119.6 . . ?
C21 C22 H22 120.5 . . ?
C23 C22 C21 119.0(3) . . ?
C23 C22 H22 120.5 . . ?
C22 C23 H23 119.6 . . ?
C22 C23 C24 120.8(4) . . ?
C24 C23 H23 119.6 . . ?
C19 C24 C23 120.5(3) . . ?
C19 C24 H24 119.8 . . ?
C23 C24 H24 119.8 . . ?

loop_
_geom_bond_atom_site_label_1
_geom_bond_atom_site_label_2
_geom_bond_distance
_geom_bond_site_symmetry_2
_geom_bond_publ_flag
Br C5 1.960(3) . ?
P O1 1.488(3) . ?
P C1 1.838(4) . ?
P C4 1.823(4) . ?
P C6 1.886(3) . ?
O2 C2 1.217(4) . ?
C1 H1A 0.9900 . ?
C1 H1B 0.9900 . ?
C1 C2 1.516(5) . ?
C2 C3 1.502(5) . ?
C3 H3A 0.9800 . ?
C3 H3B 0.9800 . ?
C3 H3C 0.9800 . ?
C4 H4A 0.9900 . ?
C4 H4B 0.9900 . ?
C4 C5 1.518(5) . ?
C5 H5A 0.9900 . ?
C5 H5B 0.9900 . ?
C6 C7 1.541(5) . ?
C6 C13 1.547(5) . ?
C6 C19 1.552(5) . ?
C7 C8 1.404(5) . ?
C7 C12 1.393(5) . ?
C8 H8 0.9500 . ?
C8 C9 1.392(5) . ?
C9 H9 0.9500 . ?
C9 C10 1.382(6) . ?
C10 H10 0.9500 . ?
C10 C11 1.384(6) . ?
C11 H11 0.9500 . ?
C11 C12 1.397(5) . ?
C12 H12 0.9500 . ?
C13 C14 1.401(5) . ?
C13 C18 1.392(5) . ?
C14 H14 0.9500 . ?
C14 C15 1.393(5) . ?
C15 H15 0.9500 . ?
C15 C16 1.386(6) . ?
C16 H16 0.9500 . ?
C16 C17 1.371(6) . ?
C17 H17 0.9500 . ?
C17 C18 1.391(5) . ?
C18 H18 0.9500 . ?
C19 C20 1.397(5) . ?
C19 C24 1.394(5) . ?
C20 H20 0.9500 . ?
C20 C21 1.384(5) . ?
C21 H21 0.9500 . ?
C21 C22 1.399(6) . ?
C22 H22 0.9500 . ?
C22 C23 1.366(6) . ?
C23 H23 0.9500 . ?
C23 C24 1.408(5) . ?
C24 H24 0.9500 . ?
